data_1560482
loop_
_publ_author_name
'Huang, Quan'
'Guo, Qiang'
'Lan, Jingbo'
'Su, Rongchuan'
'Ran, You'
'Yang, Yudong'
'Bin, Zhengyang'
'You, Jingsong'

_publ_section_title
;
 Mechanically induced single-molecule white-light emission of
 excited-state intramolecular proton transfer (ESIPT) materials
;
_journal_issue 5
_journal_name_full 'Materials Horizons'
_journal_page_first 1499
_journal_page_last 1508
_journal_paper_doi 10.1039/D0MH02032J
_journal_volume 8
_journal_year 2021
_chemical_formula_moiety 'C42 H32 N2 O2'
_chemical_formula_sum 'C42 H32 N2 O2'
_chemical_formula_weight 596.69
_space_group_crystal_system triclinic
_space_group_IT_number 2
_space_group_name_Hall '-P 1'
_space_group_name_H-M_alt 'P -1'
_atom_sites_solution_hydrogens geom
_atom_sites_solution_primary direct
_audit_creation_date 2019-11-27
_audit_creation_method
;
Olex2 1.2
(compiled 2016.02.19 svn.r3266 for OlexSys, GUI svn.r5155)
;
_audit_update_record
;
2020-04-26 deposited with the CCDC.	2021-02-18 downloaded from the CCDC.
;
_cell_angle_alpha 103.723(3)
_cell_angle_beta 94.505(3)
_cell_angle_gamma 107.201(4)
_cell_formula_units_Z 2
_cell_length_a 10.5918(4)
_cell_length_b 11.6746(5)
_cell_length_c 13.7260(5)
_cell_measurement_reflns_used 7026
_cell_measurement_temperature 150.00(10)
_cell_measurement_theta_max 71.7120
_cell_measurement_theta_min 4.1190
_cell_volume 1554.74(12)
_computing_cell_refinement 'CrysAlisPro 1.171.39.46e (Rigaku OD, 2018)'
_computing_data_collection 'CrysAlisPro 1.171.39.46e (Rigaku OD, 2018)'
_computing_data_reduction 'CrysAlisPro 1.171.39.46e (Rigaku OD, 2018)'
_computing_molecular_graphics 'Olex2 (Dolomanov et al., 2009)'
_computing_publication_material 'Olex2 (Dolomanov et al., 2009)'
_computing_structure_refinement 'ShelXL (Sheldrick, 2015)'
_computing_structure_solution 'ShelXT (Sheldrick, 2015)'
_diffrn_ambient_environment N~2~
_diffrn_ambient_temperature 150.00(10)
_diffrn_detector 'CCD plate'
_diffrn_detector_area_resol_mean 15.9595
_diffrn_detector_type EosS2
_diffrn_measured_fraction_theta_full 1.000
_diffrn_measured_fraction_theta_max 0.974
_diffrn_measurement_details
;
List of Runs (angles in degrees, time in seconds):

  # Type    Start    End  Width  t~exp~   \w     \q     \k     \f   Frames
#--------------------------------------------------------------------------
  1  \w    -55.00  33.00   1.00    1.00    --  -36.29  38.00  30.00   88
  2  \w    -53.00  31.00   1.00    1.00    --  -36.29  57.00 -90.00   84
  3  \w   -105.00 -17.00   1.00    1.00    --  -36.29 -38.00 120.00   88
  4  \w   -105.00 -17.00   1.00    1.00    --  -36.29 -38.00  30.00   88
  5  \w    -90.00  -2.00   1.00    1.00    --  -36.29 125.00 -90.00   88
  6  \w      1.00  75.00   1.00    1.00    --   36.29 -99.00  30.00   74
  7  \w     23.00  90.00   1.00    1.00    --   36.29-125.00-180.00   67
  8  \w     37.00 109.00   1.00    3.39    --  106.21 -94.00-120.00   72
  9  \w     37.00 109.00   1.00    3.39    --  106.21 -94.00 -30.00   72
 10  \w     38.00 124.00   1.00    3.39    --  106.21 -45.00-120.00   86
 11  \w    100.00 176.00   1.00    3.39    --  106.21 111.00 -30.00   76
 12  \w     37.00 109.00   1.00    3.39    --  106.21 -94.00   0.00   72
 13  \w     85.00 176.00   1.00    3.39    --  106.21  30.00 -60.00   91
 14  \w     36.00 113.00   1.00    3.39    --  106.21-111.00-180.00   77
 15  \w     88.00 173.00   1.00    3.39    --  106.21  61.00  60.00   85
 16  \w     89.00 175.00   1.00    3.39    --  106.21  45.00   0.00   86
 17  \w     38.00 124.00   1.00    3.39    --  106.21 -45.00 -30.00   86
 18  \w    100.00 176.00   1.00    3.39    --  106.21 111.00 -60.00   76
 19  \w     88.00 173.00   1.00    3.39    --  106.21  61.00  30.00   85
 20  \w     36.00 113.00   1.00    3.39    --  106.21-111.00 -60.00   77
 21  \w     57.00 150.00   1.00    3.39    --  106.21 178.00-150.00   93
 22  \w    -53.00  31.00   1.00    1.00    --  -36.29  57.00  90.00   84
 23  \w   -104.00 -20.00   1.00    1.00    --  -36.29 -57.00 -60.00   84
 24  \w   -104.00 -20.00   1.00    1.00    --  -36.29 -57.00-120.00   84
 25  \w    -55.00  33.00   1.00    1.00    --  -36.29  38.00-150.00   88
 26  \w     10.00 104.00   1.00    1.00    --   36.29  77.00   0.00   94
 27  \w     10.00 104.00   1.00    1.00    --   36.29  77.00-150.00   94
 28  \w     68.00 177.00   1.00    3.39    --  106.21  15.00-150.00  109
;
_diffrn_measurement_device 'four-circle diffractometer'
_diffrn_measurement_device_type 'New Gemini, Dual, Cu at home/near, EosS2'
_diffrn_measurement_method '\w scans'
_diffrn_orient_matrix_type 'CrysAlisPro convention (1999,Acta A55,543-557)'
_diffrn_orient_matrix_UB_11 0.1539781000
_diffrn_orient_matrix_UB_12 0.0465324000
_diffrn_orient_matrix_UB_13 0.0120413000
_diffrn_orient_matrix_UB_21 -0.0047619000
_diffrn_orient_matrix_UB_22 0.1146954000
_diffrn_orient_matrix_UB_23 -0.0352590000
_diffrn_orient_matrix_UB_31 0.0078497000
_diffrn_orient_matrix_UB_32 0.0728303000
_diffrn_orient_matrix_UB_33 0.1109586000
_diffrn_radiation_monochromator graphite
_diffrn_radiation_probe x-ray
_diffrn_radiation_type CuK\a
_diffrn_radiation_wavelength 1.54184
_diffrn_reflns_av_R_equivalents 0.0441
_diffrn_reflns_av_unetI/netI 0.0366
_diffrn_reflns_Laue_measured_fraction_full 1.000
_diffrn_reflns_Laue_measured_fraction_max 0.974
_diffrn_reflns_limit_h_max 13
_diffrn_reflns_limit_h_min -13
_diffrn_reflns_limit_k_max 14
_diffrn_reflns_limit_k_min -14
_diffrn_reflns_limit_l_max 16
_diffrn_reflns_limit_l_min -14
_diffrn_reflns_number 16949
_diffrn_reflns_point_group_measured_fraction_full 1.000
_diffrn_reflns_point_group_measured_fraction_max 0.974
_diffrn_reflns_theta_full 67.684
_diffrn_reflns_theta_max 71.890
_diffrn_reflns_theta_min 4.121
_diffrn_source 'fine-focus sealed X-ray tube'
_diffrn_source_type 'Enhance (Cu) X-ray Source'
_exptl_absorpt_coefficient_mu 0.611
_exptl_absorpt_correction_T_max 1.00000
_exptl_absorpt_correction_T_min 0.44257
_exptl_absorpt_correction_type multi-scan
_exptl_absorpt_process_details
;
CrysAlisPro 1.171.39.46e (Rigaku Oxford Diffraction, 2018)
Empirical absorption correction using spherical harmonics,
 implemented in SCALE3 ABSPACK scaling algorithm.
;
_exptl_crystal_colour 'clear light colourless'
_exptl_crystal_colour_lustre clear
_exptl_crystal_colour_modifier light
_exptl_crystal_colour_primary colourless
_exptl_crystal_density_diffrn 1.275
_exptl_crystal_description block
_exptl_crystal_F_000 628
_exptl_crystal_size_max 0.6
_exptl_crystal_size_mid 0.4
_exptl_crystal_size_min 0.2
_refine_diff_density_max 0.233
_refine_diff_density_min -0.344
_refine_diff_density_rms 0.069
_refine_ls_extinction_method none
_refine_ls_goodness_of_fit_ref 1.024
_refine_ls_hydrogen_treatment constr
_refine_ls_matrix_type full
_refine_ls_number_parameters 418
_refine_ls_number_reflns 5950
_refine_ls_number_restraints 0
_refine_ls_restrained_S_all 1.024
_refine_ls_R_factor_all 0.0616
_refine_ls_R_factor_gt 0.0568
_refine_ls_shift/su_max 0.000
_refine_ls_shift/su_mean 0.000
_refine_ls_structure_factor_coef Fsqd
_refine_ls_weighting_details 'w=1/[\s^2^(Fo^2^)+(0.1042P)^2^+0.2534P] where P=(Fo^2^+2Fc^2^)/3'
_refine_ls_weighting_scheme calc
_refine_ls_wR_factor_gt 0.1490
_refine_ls_wR_factor_ref 0.1563
_reflns_Friedel_coverage 0.000
_reflns_number_gt 5249
_reflns_number_total 5950
_reflns_threshold_expression 'I > 2\s(I)'
_cod_data_source_file d0mh02032j2.cif
_cod_data_source_block hq-wtpa-150k
_cod_depositor_comments 'Adding full bibliography for 1560481--1560482.cif.'
_cod_original_cell_volume 1554.74(11)
_cod_database_code 1560482
_shelx_space_group_comment
;
The symmetry employed for this shelxl refinement is uniquely defined
by the following loop, which should always be used as a source of
symmetry information in preference to the above space-group names.
They are only intended as comments.
;
_reflns_odcompleteness_completeness 99.98
_reflns_odcompleteness_iscentric 1
_reflns_odcompleteness_theta 66.97
_olex2_refinement_description
;
1. Fixed Uiso
 At 1.2 times of:
  All C(H) groups
 At 1.5 times of:
  All C(H,H,H) groups, All O(H) groups
2.a Aromatic/amide H refined with riding coordinates:
 C005(H005), C006(H006), C00F(H00F), C00G(H00G), C00I(H00I), C00J(H00J),
 C00K(H00K), C00P(H00P), C00Q(H00Q), C00R(H00R), C00T(H00T), C00U(H00U),
 C00V(H00V), C00Z(H00Z), C010(H010), C011(H011), C012(H012), C013(H013),
 C014(H014), C015(H015), C016(H016), C017(H017), C018(H018), C019(H019),
 C01A(H01A)
2.b Idealised Me refined as rotating group:
 C00N(H00A,H00B,H00C), C00S(H00D,H00E,H00H)
2.c Idealised tetrahedral OH refined as rotating group:
 O002(H002)
;
_shelx_shelxl_version_number 2014/7
_olex2_date_sample_data_collection 2019-11-26
_olex2_submission_special_instructions 'No special instructions were received'
_oxdiff_exptl_absorpt_empirical_details
;
Empirical correction (ABSPACK) includes:
- Absorption correction using spherical harmonics
- Frame scaling
- Detector area scaling
;
_oxdiff_exptl_absorpt_empirical_full_max 2.192
_oxdiff_exptl_absorpt_empirical_full_min 0.760

loop_
_space_group_symop_operation_xyz
'x, y, z'
'-x, -y, -z'

loop_
_atom_site_label
_atom_site_type_symbol
_atom_site_fract_x
_atom_site_fract_y
_atom_site_fract_z
_atom_site_U_iso_or_equiv
_atom_site_adp_type
_atom_site_occupancy
_atom_site_site_symmetry_order
_atom_site_calc_flag
_atom_site_refinement_flags_posn
_atom_site_refinement_flags_adp
_atom_site_refinement_flags_occupancy
_atom_site_disorder_assembly
_atom_site_disorder_group
O001 O 0.32326(9) 0.15085(9) 0.17492(7) 0.0254(2) Uani 1 1 d . . . . .
O002 O -0.03347(11) 0.03356(12) 0.29159(9) 0.0419(3) Uani 1 1 d . . . . .
H002 H -0.0183 0.0153 0.2332 0.063 Uiso 1 1 calc GR . . . .
N003 N 0.10848(12) 0.03549(12) 0.14008(9) 0.0300(3) Uani 1 1 d . . . . .
N004 N 0.78982(14) 0.54292(13) 0.77815(10) 0.0352(3) Uani 1 1 d . . . . .
C005 C 0.36560(14) 0.06947(13) -0.09521(11) 0.0262(3) Uani 1 1 d . . . . .
H005 H 0.2772 0.0248 -0.1250 0.031 Uiso 1 1 calc R . . . .
C006 C 0.43738(15) 0.44329(14) 0.64979(11) 0.0288(3) Uani 1 1 d . . . . .
H006 H 0.3590 0.4610 0.6615 0.035 Uiso 1 1 calc R . . . .
C007 C 0.43541(15) 0.35296(14) 0.56215(11) 0.0272(3) Uani 1 1 d . . . . .
C008 C 0.20636(14) 0.11226(13) 0.21061(11) 0.0253(3) Uani 1 1 d . . . . .
C009 C 0.39961(14) 0.11675(13) 0.01060(11) 0.0257(3) Uani 1 1 d . . . . .
C00A C 0.59750(14) 0.15788(13) -0.11027(11) 0.0270(3) Uani 1 1 d . . . . .
C00B C 0.31171(14) 0.27645(14) 0.48956(11) 0.0268(3) Uani 1 1 d . . . . .
C00C C 0.44966(15) 0.04837(14) -0.26970(11) 0.0278(3) Uani 1 1 d . . . . .
C00D C 0.20143(14) 0.15551(13) 0.31777(11) 0.0256(3) Uani 1 1 d . . . . .
C00E C 0.46419(14) 0.08972(13) -0.15459(11) 0.0253(3) Uani 1 1 d . . . . .
C00F C 0.55325(16) 0.50752(14) 0.72004(11) 0.0305(3) Uani 1 1 d . . . . .
H00F H 0.5520 0.5688 0.7770 0.037 Uiso 1 1 calc R . . . .
C00G C 0.16416(15) 0.02113(14) 0.05174(11) 0.0295(3) Uani 1 1 d . . . . .
H00G H 0.1187 -0.0294 -0.0119 0.035 Uiso 1 1 calc R . . . .
C00H C 0.07999(15) 0.11297(15) 0.35353(12) 0.0304(3) Uani 1 1 d . . . . .
C00I C 0.53272(15) 0.18517(14) 0.05439(11) 0.0293(3) Uani 1 1 d . . . . .
H00I H 0.5549 0.2169 0.1246 0.035 Uiso 1 1 calc R . . . .
C00J C 0.63188(15) 0.20623(15) -0.00551(12) 0.0308(3) Uani 1 1 d . . . . .
H00J H 0.7201 0.2520 0.0239 0.037 Uiso 1 1 calc R . . . .
C00K C 0.31479(14) 0.23626(13) 0.38648(11) 0.0253(3) Uani 1 1 d . . . . .
H00K H 0.3948 0.2639 0.3624 0.030 Uiso 1 1 calc R . . . .
C00L C 0.67915(15) 0.16084(14) -0.19222(12) 0.0302(3) Uani 1 1 d . . . . .
C00M C 0.29426(14) 0.09160(13) 0.07220(10) 0.0252(3) Uani 1 1 d . . . . .
C00N C 0.36937(16) 0.11728(16) -0.31729(11) 0.0334(3) Uani 1 1 d . . . . .
H00A H 0.2797 0.0936 -0.3024 0.050 Uiso 1 1 calc GR . . . .
H00B H 0.3669 0.0956 -0.3896 0.050 Uiso 1 1 calc GR . . . .
H00C H 0.4114 0.2056 -0.2896 0.050 Uiso 1 1 calc GR . . . .
C00O C 0.67172(15) 0.48080(14) 0.70585(11) 0.0302(3) Uani 1 1 d . . . . .
C00P C 0.18867(16) 0.23400(16) 0.52308(11) 0.0322(3) Uani 1 1 d . . . . .
H00P H 0.1832 0.2607 0.5916 0.039 Uiso 1 1 calc R . . . .
C00Q C 0.55569(15) 0.32965(15) 0.54774(11) 0.0310(3) Uani 1 1 d . . . . .
H00Q H 0.5583 0.2715 0.4891 0.037 Uiso 1 1 calc R . . . .
C00R C 0.93688(16) 0.60202(15) 0.65782(13) 0.0356(4) Uani 1 1 d . . . . .
H00R H 0.8673 0.6153 0.6213 0.043 Uiso 1 1 calc R . . . .
C00S C 0.38264(17) -0.09228(15) -0.31271(12) 0.0362(4) Uani 1 1 d . . . . .
H00D H 0.4357 -0.1349 -0.2856 0.054 Uiso 1 1 calc GR . . . .
H00E H 0.3751 -0.1141 -0.3854 0.054 Uiso 1 1 calc GR . . . .
H00H H 0.2950 -0.1162 -0.2941 0.054 Uiso 1 1 calc GR . . . .
C00T C 0.68919(17) 0.49863(16) 0.92509(13) 0.0371(4) Uani 1 1 d . . . . .
H00T H 0.6342 0.4212 0.8846 0.045 Uiso 1 1 calc R . . . .
C00U C 0.07562(16) 0.15338(17) 0.45643(12) 0.0357(4) Uani 1 1 d . . . . .
H00U H -0.0042 0.1259 0.4808 0.043 Uiso 1 1 calc R . . . .
C00V C 1.02235(17) 0.54529(16) 0.79981(13) 0.0389(4) Uani 1 1 d . . . . .
H00V H 1.0105 0.5196 0.8586 0.047 Uiso 1 1 calc R . . . .
C00W C 0.78171(16) 0.57683(15) 0.88311(12) 0.0321(3) Uani 1 1 d . . . . .
C00X C 0.59543(16) 0.09305(14) -0.28451(12) 0.0304(3) Uani 1 1 d . . . . .
C00Y C 0.91696(16) 0.56415(14) 0.74536(12) 0.0326(3) Uani 1 1 d . . . . .
C00Z C 0.67081(15) 0.39093(15) 0.61863(12) 0.0335(3) Uani 1 1 d . . . . .
H00Z H 0.7487 0.3717 0.6078 0.040 Uiso 1 1 calc R . . . .
C010 C 0.86554(17) 0.69118(15) 0.94608(13) 0.0370(4) Uani 1 1 d . . . . .
H010 H 0.9286 0.7441 0.9193 0.044 Uiso 1 1 calc R . . . .
C011 C 0.85537(19) 0.72630(16) 1.04801(13) 0.0426(4) Uani 1 1 d . . . . .
H011 H 0.9126 0.8022 1.0894 0.051 Uiso 1 1 calc R . . . .
C012 C 1.05933(18) 0.62033(17) 0.62421(15) 0.0414(4) Uani 1 1 d . . . . .
H012 H 1.0713 0.6451 0.5651 0.050 Uiso 1 1 calc R . . . .
C013 C 0.64880(18) 0.07527(17) -0.37357(13) 0.0393(4) Uani 1 1 d . . . . .
H013 H 0.5939 0.0283 -0.4350 0.047 Uiso 1 1 calc R . . . .
C014 C 0.81577(16) 0.21598(17) -0.18890(14) 0.0386(4) Uani 1 1 d . . . . .
H014 H 0.8710 0.2630 -0.1276 0.046 Uiso 1 1 calc R . . . .
C015 C 1.14508(17) 0.56496(17) 0.76591(15) 0.0434(4) Uani 1 1 d . . . . .
H015 H 1.2154 0.5531 0.8027 0.052 Uiso 1 1 calc R . . . .
C016 C 1.16403(18) 0.60187(17) 0.67830(16) 0.0445(4) Uani 1 1 d . . . . .
H016 H 1.2463 0.6142 0.6558 0.053 Uiso 1 1 calc R . . . .
C017 C 0.86772(18) 0.19935(19) -0.27872(16) 0.0451(4) Uani 1 1 d . . . . .
H017 H 0.9588 0.2360 -0.2779 0.054 Uiso 1 1 calc R . . . .
C018 C 0.7609(2) 0.64955(19) 1.08888(13) 0.0437(4) Uani 1 1 d . . . . .
H018 H 0.7528 0.6743 1.1570 0.052 Uiso 1 1 calc R . . . .
C019 C 0.67857(19) 0.53551(18) 1.02692(14) 0.0428(4) Uani 1 1 d . . . . .
H019 H 0.6154 0.4831 1.0539 0.051 Uiso 1 1 calc R . . . .
C01A C 0.78529(19) 0.1285(2) -0.36999(15) 0.0471(5) Uani 1 1 d . . . . .
H01A H 0.8220 0.1166 -0.4294 0.057 Uiso 1 1 calc R . . . .

loop_
_atom_site_aniso_label
_atom_site_aniso_U_11
_atom_site_aniso_U_22
_atom_site_aniso_U_33
_atom_site_aniso_U_23
_atom_site_aniso_U_13
_atom_site_aniso_U_12
O001 0.0227(5) 0.0298(5) 0.0225(5) 0.0073(4) 0.0045(4) 0.0064(4)
O002 0.0230(5) 0.0530(7) 0.0373(6) 0.0041(5) 0.0062(5) 0.0003(5)
N003 0.0252(6) 0.0337(7) 0.0274(6) 0.0064(5) 0.0044(5) 0.0056(5)
N004 0.0301(7) 0.0386(7) 0.0301(7) 0.0043(5) 0.0009(5) 0.0065(6)
C005 0.0249(7) 0.0285(7) 0.0263(7) 0.0095(6) 0.0044(5) 0.0087(6)
C006 0.0299(7) 0.0337(8) 0.0273(7) 0.0103(6) 0.0074(6) 0.0147(6)
C007 0.0294(7) 0.0300(7) 0.0253(7) 0.0111(6) 0.0064(6) 0.0111(6)
C008 0.0218(6) 0.0279(7) 0.0281(7) 0.0098(6) 0.0060(5) 0.0087(5)
C009 0.0274(7) 0.0257(7) 0.0275(7) 0.0105(5) 0.0066(6) 0.0107(6)
C00A 0.0261(7) 0.0256(7) 0.0326(7) 0.0115(6) 0.0071(6) 0.0096(6)
C00B 0.0265(7) 0.0309(7) 0.0266(7) 0.0101(6) 0.0059(6) 0.0123(6)
C00C 0.0303(7) 0.0320(7) 0.0247(7) 0.0103(6) 0.0090(6) 0.0123(6)
C00D 0.0242(7) 0.0289(7) 0.0265(7) 0.0105(6) 0.0060(6) 0.0100(6)
C00E 0.0274(7) 0.0244(7) 0.0271(7) 0.0099(5) 0.0060(6) 0.0101(6)
C00F 0.0358(8) 0.0295(7) 0.0270(7) 0.0054(6) 0.0052(6) 0.0136(6)
C00G 0.0276(7) 0.0320(8) 0.0242(7) 0.0040(6) 0.0023(5) 0.0060(6)
C00H 0.0234(7) 0.0356(8) 0.0322(8) 0.0108(6) 0.0061(6) 0.0078(6)
C00I 0.0315(7) 0.0304(8) 0.0243(7) 0.0072(6) 0.0029(6) 0.0082(6)
C00J 0.0245(7) 0.0322(8) 0.0329(8) 0.0089(6) 0.0022(6) 0.0058(6)
C00K 0.0227(6) 0.0278(7) 0.0282(7) 0.0115(6) 0.0066(5) 0.0089(5)
C00L 0.0292(7) 0.0322(8) 0.0362(8) 0.0157(6) 0.0110(6) 0.0135(6)
C00M 0.0269(7) 0.0282(7) 0.0218(6) 0.0078(5) 0.0039(5) 0.0102(6)
C00N 0.0326(8) 0.0449(9) 0.0283(7) 0.0155(6) 0.0089(6) 0.0154(7)
C00O 0.0291(7) 0.0317(8) 0.0280(7) 0.0086(6) 0.0019(6) 0.0078(6)
C00P 0.0304(7) 0.0438(9) 0.0258(7) 0.0111(6) 0.0100(6) 0.0141(7)
C00Q 0.0297(7) 0.0346(8) 0.0268(7) 0.0025(6) 0.0055(6) 0.0121(6)
C00R 0.0325(8) 0.0335(8) 0.0419(9) 0.0106(7) 0.0036(7) 0.0125(6)
C00S 0.0419(9) 0.0351(8) 0.0288(7) 0.0054(6) 0.0083(6) 0.0104(7)
C00T 0.0385(8) 0.0340(8) 0.0359(8) 0.0105(7) -0.0024(7) 0.0089(7)
C00U 0.0256(7) 0.0477(9) 0.0354(8) 0.0146(7) 0.0131(6) 0.0098(7)
C00V 0.0378(9) 0.0369(9) 0.0388(8) 0.0085(7) -0.0023(7) 0.0111(7)
C00W 0.0328(7) 0.0321(8) 0.0312(8) 0.0078(6) -0.0003(6) 0.0122(6)
C00X 0.0324(8) 0.0325(8) 0.0337(8) 0.0147(6) 0.0113(6) 0.0155(6)
C00Y 0.0285(7) 0.0279(7) 0.0367(8) 0.0037(6) 0.0009(6) 0.0075(6)
C00Z 0.0275(7) 0.0365(8) 0.0353(8) 0.0053(6) 0.0046(6) 0.0125(6)
C010 0.0382(8) 0.0319(8) 0.0372(8) 0.0073(7) -0.0009(7) 0.0091(7)
C011 0.0468(10) 0.0338(9) 0.0391(9) -0.0010(7) -0.0071(7) 0.0135(7)
C012 0.0390(9) 0.0382(9) 0.0514(10) 0.0166(7) 0.0118(8) 0.0146(7)
C013 0.0410(9) 0.0511(10) 0.0340(8) 0.0162(7) 0.0153(7) 0.0213(8)
C014 0.0294(8) 0.0428(9) 0.0473(9) 0.0191(7) 0.0098(7) 0.0110(7)
C015 0.0325(8) 0.0399(9) 0.0559(11) 0.0086(8) -0.0030(7) 0.0151(7)
C016 0.0332(8) 0.0378(9) 0.0656(12) 0.0150(8) 0.0133(8) 0.0142(7)
C017 0.0322(8) 0.0540(11) 0.0613(11) 0.0282(9) 0.0213(8) 0.0184(8)
C018 0.0521(10) 0.0519(10) 0.0289(8) 0.0069(7) 0.0003(7) 0.0247(9)
C019 0.0430(9) 0.0515(11) 0.0374(9) 0.0196(8) 0.0049(7) 0.0151(8)
C01A 0.0449(10) 0.0646(12) 0.0484(10) 0.0262(9) 0.0279(8) 0.0285(9)

loop_
_atom_type_symbol
_atom_type_description
_atom_type_scat_dispersion_real
_atom_type_scat_dispersion_imag
_atom_type_scat_source
C C 0.0181 0.0091 'International Tables Vol C Tables 4.2.6.8 and 6.1.1.4'
H H 0.0000 0.0000 'International Tables Vol C Tables 4.2.6.8 and 6.1.1.4'
N N 0.0311 0.0180 'International Tables Vol C Tables 4.2.6.8 and 6.1.1.4'
O O 0.0492 0.0322 'International Tables Vol C Tables 4.2.6.8 and 6.1.1.4'

loop_
_geom_angle_atom_site_label_1
_geom_angle_atom_site_label_2
_geom_angle_atom_site_label_3
_geom_angle
_geom_angle_site_symmetry_1
_geom_angle_site_symmetry_3
_geom_angle_publ_flag
C008 O001 C00M 105.10(11) . . ?
C00H O002 H002 109.5 . . ?
C008 N003 C00G 105.00(12) . . ?
C00O N004 C00W 120.09(13) . . ?
C00O N004 C00Y 119.60(13) . . ?
C00W N004 C00Y 120.20(13) . . ?
C009 C005 H005 120.3 . . ?
C00E C005 H005 120.3 . . ?
C00E C005 C009 119.33(13) . . ?
C007 C006 H006 119.1 . . ?
C00F C006 H006 119.1 . . ?
C00F C006 C007 121.72(14) . . ?
C006 C007 C00B 123.06(14) . . ?
C006 C007 C00Q 117.08(14) . . ?
C00Q C007 C00B 119.71(13) . . ?
O001 C008 C00D 119.86(12) . . ?
N003 C008 O001 113.07(12) . . ?
N003 C008 C00D 127.07(13) . . ?
C005 C009 C00M 118.44(13) . . ?
C00I C009 C005 119.79(13) . . ?
C00I C009 C00M 121.77(13) . . ?
C00E C00A C00L 107.97(13) . . ?
C00J C00A C00E 120.42(13) . . ?
C00J C00A C00L 131.59(14) . . ?
C00K C00B C007 121.08(13) . . ?
C00K C00B C00P 117.42(14) . . ?
C00P C00B C007 121.33(13) . . ?
C00E C00C C00N 110.10(12) . . ?
C00E C00C C00S 112.29(12) . . ?
C00E C00C C00X 100.89(12) . . ?
C00S C00C C00N 109.74(13) . . ?
C00X C00C C00N 110.27(12) . . ?
C00X C00C C00S 113.27(13) . . ?
C00H C00D C008 119.01(13) . . ?
C00K C00D C008 121.58(13) . . ?
C00K C00D C00H 119.40(13) . . ?
C005 C00E C00A 120.63(13) . . ?
C005 C00E C00C 128.06(13) . . ?
C00A C00E C00C 111.30(12) . . ?
C006 C00F H00F 119.8 . . ?
C006 C00F C00O 120.48(14) . . ?
C00O C00F H00F 119.8 . . ?
N003 C00G H00G 125.2 . . ?
C00M C00G N003 109.57(13) . . ?
C00M C00G H00G 125.2 . . ?
O002 C00H C00D 122.67(14) . . ?
O002 C00H C00U 118.32(13) . . ?
C00U C00H C00D 119.02(14) . . ?
C009 C00I H00I 119.6 . . ?
C00J C00I C009 120.85(13) . . ?
C00J C00I H00I 119.6 . . ?
C00A C00J H00J 120.5 . . ?
C00I C00J C00A 118.96(14) . . ?
C00I C00J H00J 120.5 . . ?
C00B C00K C00D 122.03(13) . . ?
C00B C00K H00K 119.0 . . ?
C00D C00K H00K 119.0 . . ?
C00X C00L C00A 108.40(13) . . ?
C014 C00L C00A 130.84(16) . . ?
C014 C00L C00X 120.76(15) . . ?
O001 C00M C009 118.67(12) . . ?
C00G C00M O001 107.25(12) . . ?
C00G C00M C009 134.06(14) . . ?
C00C C00N H00A 109.5 . . ?
C00C C00N H00B 109.5 . . ?
C00C C00N H00C 109.5 . . ?
H00A C00N H00B 109.5 . . ?
H00A C00N H00C 109.5 . . ?
H00B C00N H00C 109.5 . . ?
C00F C00O N004 121.22(14) . . ?
C00Z C00O N004 120.55(14) . . ?
C00Z C00O C00F 118.22(14) . . ?
C00B C00P H00P 119.3 . . ?
C00U C00P C00B 121.42(14) . . ?
C00U C00P H00P 119.3 . . ?
C007 C00Q H00Q 119.2 . . ?
C00Z C00Q C007 121.59(14) . . ?
C00Z C00Q H00Q 119.2 . . ?
C00Y C00R H00R 119.7 . . ?
C012 C00R H00R 119.7 . . ?
C012 C00R C00Y 120.68(16) . . ?
C00C C00S H00D 109.5 . . ?
C00C C00S H00E 109.5 . . ?
C00C C00S H00H 109.5 . . ?
H00D C00S H00E 109.5 . . ?
H00D C00S H00H 109.5 . . ?
H00E C00S H00H 109.5 . . ?
C00W C00T H00T 119.8 . . ?
C019 C00T H00T 119.8 . . ?
C019 C00T C00W 120.34(16) . . ?
C00H C00U H00U 119.7 . . ?
C00P C00U C00H 120.70(14) . . ?
C00P C00U H00U 119.7 . . ?
C00Y C00V H00V 120.1 . . ?
C015 C00V H00V 120.1 . . ?
C015 C00V C00Y 119.75(17) . . ?
C00T C00W N004 121.06(14) . . ?
C00T C00W C010 118.73(15) . . ?
C010 C00W N004 120.20(15) . . ?
C00L C00X C00C 111.17(13) . . ?
C013 C00X C00C 128.74(15) . . ?
C013 C00X C00L 120.09(15) . . ?
C00R C00Y N004 120.29(15) . . ?
C00R C00Y C00V 119.11(16) . . ?
C00V C00Y N004 120.59(16) . . ?
C00O C00Z H00Z 119.6 . . ?
C00Q C00Z C00O 120.87(14) . . ?
C00Q C00Z H00Z 119.6 . . ?
C00W C010 H010 119.8 . . ?
C011 C010 C00W 120.43(16) . . ?
C011 C010 H010 119.8 . . ?
C010 C011 H011 119.7 . . ?
C010 C011 C018 120.63(16) . . ?
C018 C011 H011 119.7 . . ?
C00R C012 H012 119.9 . . ?
C016 C012 C00R 120.25(17) . . ?
C016 C012 H012 119.9 . . ?
C00X C013 H013 120.5 . . ?
C00X C013 C01A 119.08(17) . . ?
C01A C013 H013 120.5 . . ?
C00L C014 H014 120.7 . . ?
C017 C014 C00L 118.61(17) . . ?
C017 C014 H014 120.7 . . ?
C00V C015 H015 119.6 . . ?
C016 C015 C00V 120.87(17) . . ?
C016 C015 H015 119.6 . . ?
C012 C016 H016 120.3 . . ?
C015 C016 C012 119.35(17) . . ?
C015 C016 H016 120.3 . . ?
C014 C017 H017 119.7 . . ?
C014 C017 C01A 120.64(16) . . ?
C01A C017 H017 119.7 . . ?
C011 C018 H018 120.5 . . ?
C011 C018 C019 119.09(16) . . ?
C019 C018 H018 120.5 . . ?
C00T C019 H019 119.6 . . ?
C018 C019 C00T 120.75(17) . . ?
C018 C019 H019 119.6 . . ?
C013 C01A C017 120.76(16) . . ?
C013 C01A H01A 119.6 . . ?
C017 C01A H01A 119.6 . . ?

loop_
_geom_bond_atom_site_label_1
_geom_bond_atom_site_label_2
_geom_bond_distance
_geom_bond_site_symmetry_2
_geom_bond_publ_flag
O001 C008 1.3587(16) . ?
O001 C00M 1.3800(17) . ?
O002 H002 0.8200 . ?
O002 C00H 1.3539(19) . ?
N003 C008 1.3025(19) . ?
N003 C00G 1.3858(19) . ?
N004 C00O 1.4151(19) . ?
N004 C00W 1.417(2) . ?
N004 C00Y 1.424(2) . ?
C005 H005 0.9300 . ?
C005 C009 1.401(2) . ?
C005 C00E 1.375(2) . ?
C006 H006 0.9300 . ?
C006 C007 1.393(2) . ?
C006 C00F 1.387(2) . ?
C007 C00B 1.479(2) . ?
C007 C00Q 1.398(2) . ?
C008 C00D 1.448(2) . ?
C009 C00I 1.400(2) . ?
C009 C00M 1.455(2) . ?
C00A C00E 1.403(2) . ?
C00A C00J 1.389(2) . ?
C00A C00L 1.472(2) . ?
C00B C00K 1.387(2) . ?
C00B C00P 1.406(2) . ?
C00C C00E 1.5196(19) . ?
C00C C00N 1.538(2) . ?
C00C C00S 1.528(2) . ?
C00C C00X 1.523(2) . ?
C00D C00H 1.407(2) . ?
C00D C00K 1.397(2) . ?
C00F H00F 0.9300 . ?
C00F C00O 1.397(2) . ?
C00G H00G 0.9300 . ?
C00G C00M 1.347(2) . ?
C00H C00U 1.388(2) . ?
C00I H00I 0.9300 . ?
C00I C00J 1.385(2) . ?
C00J H00J 0.9300 . ?
C00K H00K 0.9300 . ?
C00L C00X 1.397(2) . ?
C00L C014 1.391(2) . ?
C00N H00A 0.9600 . ?
C00N H00B 0.9600 . ?
C00N H00C 0.9600 . ?
C00O C00Z 1.389(2) . ?
C00P H00P 0.9300 . ?
C00P C00U 1.382(2) . ?
C00Q H00Q 0.9300 . ?
C00Q C00Z 1.383(2) . ?
C00R H00R 0.9300 . ?
C00R C00Y 1.386(2) . ?
C00R C012 1.385(2) . ?
C00S H00D 0.9600 . ?
C00S H00E 0.9600 . ?
C00S H00H 0.9600 . ?
C00T H00T 0.9300 . ?
C00T C00W 1.391(2) . ?
C00T C019 1.385(2) . ?
C00U H00U 0.9300 . ?
C00V H00V 0.9300 . ?
C00V C00Y 1.395(2) . ?
C00V C015 1.389(3) . ?
C00W C010 1.396(2) . ?
C00X C013 1.384(2) . ?
C00Z H00Z 0.9300 . ?
C010 H010 0.9300 . ?
C010 C011 1.384(2) . ?
C011 H011 0.9300 . ?
C011 C018 1.384(3) . ?
C012 H012 0.9300 . ?
C012 C016 1.384(3) . ?
C013 H013 0.9300 . ?
C013 C01A 1.386(3) . ?
C014 H014 0.9300 . ?
C014 C017 1.384(3) . ?
C015 H015 0.9300 . ?
C015 C016 1.380(3) . ?
C016 H016 0.9300 . ?
C017 H017 0.9300 . ?
C017 C01A 1.388(3) . ?
C018 H018 0.9300 . ?
C018 C019 1.384(3) . ?
C019 H019 0.9300 . ?
C01A H01A 0.9300 . ?
